data_7719641
loop_
_publ_author_name
'Seifert, Fabian'
'Piesik, Dirk F.-J.'
'Portwich, Flavio L.'
'Kowalke, Janine'
'Seifert, Andreas'
'Matsidik, Rukiya'
'G&#xf6;rls, Helmar'
'Sommer, Michael'
'Harder, Sjoerd'
'Kretschmer, Robert'

_publ_section_title
;
 Mono- and dinuclear &#x3b2;-oxo-&#x3b4;-diiminate (BODDI) based catalysts
 for the ring-opening polymerization of L-lactide.
;
_journal_issue 42
_journal_name_full 'Dalton transactions (Cambridge, England : 2003)'
_journal_page_first 15780
_journal_page_last 15794
_journal_paper_doi 10.1039/d5dt01934f
_journal_volume 54
_journal_year 2025
_chemical_formula_moiety 'C41 H69 Mg N3 O2 Si2'
_chemical_formula_sum 'C41 H69 Mg N3 O2 Si2'
_chemical_formula_weight 716.48
_space_group_crystal_system triclinic
_space_group_IT_number 2
_space_group_name_Hall '-P 1'
_space_group_name_H-M_alt 'P -1'
_atom_sites_solution_hydrogens mixed
_atom_sites_solution_primary direct
_atom_sites_solution_secondary difmap
_audit_creation_method SHELXL-2019/1
_audit_update_record
;
2023-03-09 deposited with the CCDC.	2025-10-01 downloaded from the CCDC.
;
_cell_angle_alpha 83.413(2)
_cell_angle_beta 87.080(3)
_cell_angle_gamma 67.000(2)
_cell_formula_units_Z 2
_cell_length_a 9.1445(3)
_cell_length_b 10.0879(4)
_cell_length_c 25.7821(11)
_cell_measurement_reflns_used 35374
_cell_measurement_temperature 133(2)
_cell_measurement_theta_max 27.484
_cell_measurement_theta_min 0.795
_cell_volume 2174.80(15)
_computing_cell_refinement DENZO
_computing_data_collection COLLECT
_computing_data_reduction DENZO
_computing_molecular_graphics SHELXTL/PC
_computing_publication_material 'SHELXL-2018/3 (Sheldrick, 2018)'
_computing_structure_refinement 'SHELXL-2019/1 (Sheldrick, 2019)'
_computing_structure_solution 'SHELXS-97 (Sheldrick, 2008)'
_diffrn_ambient_temperature 133(2)
_diffrn_measured_fraction_theta_full 0.999
_diffrn_measured_fraction_theta_max 0.978
_diffrn_measurement_device_type 'Siemens SMART'
_diffrn_measurement_method 'phi + omega - scans'
_diffrn_radiation_type MoK\a
_diffrn_radiation_wavelength 0.71073
_diffrn_reflns_av_R_equivalents 0.0636
_diffrn_reflns_av_unetI/netI 0.0574
_diffrn_reflns_Laue_measured_fraction_full 0.999
_diffrn_reflns_Laue_measured_fraction_max 0.978
_diffrn_reflns_limit_h_max 11
_diffrn_reflns_limit_h_min -11
_diffrn_reflns_limit_k_max 12
_diffrn_reflns_limit_k_min -13
_diffrn_reflns_limit_l_max 33
_diffrn_reflns_limit_l_min -33
_diffrn_reflns_number 35374
_diffrn_reflns_point_group_measured_fraction_full 0.999
_diffrn_reflns_point_group_measured_fraction_max 0.978
_diffrn_reflns_theta_full 25.242
_diffrn_reflns_theta_max 27.484
_diffrn_reflns_theta_min 0.795
_exptl_absorpt_coefficient_mu 0.131
_exptl_absorpt_correction_T_max 0.7456
_exptl_absorpt_correction_T_min 0.6283
_exptl_absorpt_correction_type multi-scan
_exptl_absorpt_process_details
; 
 SADABS 2016/2: Krause, L., Herbst-Irmer, R., Sheldrick G.M. & Stalke D., 
 J. Appl. Cryst. 48 (2015) 3-10 
;
_exptl_crystal_colour colourless
_exptl_crystal_density_diffrn 1.094
_exptl_crystal_density_method 'not measured'
_exptl_crystal_description prism
_exptl_crystal_F_000 784
_exptl_crystal_size_max 0.112
_exptl_crystal_size_mid 0.088
_exptl_crystal_size_min 0.082
_refine_diff_density_max 0.269
_refine_diff_density_min -0.367
_refine_diff_density_rms 0.052
_refine_ls_extinction_method none
_refine_ls_goodness_of_fit_ref 1.074
_refine_ls_hydrogen_treatment mixed
_refine_ls_matrix_type full
_refine_ls_number_parameters 492
_refine_ls_number_reflns 9729
_refine_ls_number_restraints 43
_refine_ls_restrained_S_all 1.077
_refine_ls_R_factor_all 0.0873
_refine_ls_R_factor_gt 0.0593
_refine_ls_shift/su_max 0.000
_refine_ls_shift/su_mean 0.000
_refine_ls_structure_factor_coef Fsqd
_refine_ls_weighting_details 'w=1/[\s^2^(Fo^2^)+(0.0952P)^2^+0.2128P] where P=(Fo^2^+2Fc^2^)/3'
_refine_ls_weighting_scheme calc
_refine_ls_wR_factor_gt 0.1634
_refine_ls_wR_factor_ref 0.1824
_reflns_Friedel_coverage 0.000
_reflns_number_gt 6596
_reflns_number_total 9729
_reflns_threshold_expression 'I > 2\s(I)'
_cod_data_source_file d5dt01934f2.cif
_cod_data_source_block FO7332_(BODDI)H(MgHMDS)
_cod_depositor_comments 'Adding full bibliography for 7719641--7719649.cif.'
_cod_database_code 7719641
_shelx_shelxl_version_number 2019/1
_shelx_space_group_comment
; 
The symmetry employed for this shelxl refinement is uniquely defined 
by the following loop, which should always be used as a source of 
symmetry information in preference to the above space-group names. 
They are only intended as comments. 
;
_shelx_estimated_absorpt_t_min 0.985
_shelx_estimated_absorpt_t_max 0.989

loop_
_space_group_symop_operation_xyz
'x, y, z'
'-x, -y, -z'

loop_
_atom_site_label
_atom_site_type_symbol
_atom_site_fract_x
_atom_site_fract_y
_atom_site_fract_z
_atom_site_U_iso_or_equiv
_atom_site_adp_type
_atom_site_occupancy
_atom_site_site_symmetry_order
_atom_site_calc_flag
_atom_site_refinement_flags_posn
_atom_site_refinement_flags_adp
_atom_site_refinement_flags_occupancy
_atom_site_disorder_assembly
_atom_site_disorder_group
Si1 Si 0.36585(8) 0.02838(7) 0.28525(3) 0.0545(2) Uani 1 1 d . . . . .
Si2 Si 0.13203(7) 0.11697(6) 0.19870(3) 0.04977(19) Uani 1 1 d . . . . .
Mg1 Mg 0.32739(7) 0.31158(7) 0.21539(2) 0.03451(17) Uani 1 1 d . . . . .
O1 O 0.46290(15) 0.34377(14) 0.26266(5) 0.0375(3) Uani 1 1 d . . . . .
O2 O 0.12981(16) 0.48720(14) 0.22831(6) 0.0507(4) Uani 1 1 d . . . . .
N1 N 0.43017(18) 0.38035(17) 0.15008(6) 0.0374(4) Uani 1 1 d . . . . .
N2 N 0.5351(2) 0.3273(2) 0.36463(7) 0.0469(5) Uani 1 1 d . . . . .
N3 N 0.2749(2) 0.13712(17) 0.23115(7) 0.0438(4) Uani 1 1 d . . . . .
C1 C 0.5322(2) 0.2722(2) 0.41842(7) 0.0433(5) Uani 1 1 d . . . . .
C2 C 0.6572(3) 0.1479(3) 0.43789(9) 0.0529(6) Uani 1 1 d . . . . .
C3 C 0.6515(3) 0.0958(3) 0.48997(9) 0.0615(6) Uani 1 1 d . . . . .
H3A H 0.736199 0.010674 0.503778 0.074 Uiso 1 1 calc R U . . .
C4 C 0.5276(3) 0.1640(3) 0.52156(9) 0.0590(6) Uani 1 1 d . . . . .
H4A H 0.526876 0.128100 0.557245 0.071 Uiso 1 1 calc R U . . .
C5 C 0.4047(3) 0.2843(3) 0.50159(8) 0.0540(6) Uani 1 1 d . . . . .
H5A H 0.317205 0.330482 0.523622 0.065 Uiso 1 1 calc R U . . .
C6 C 0.4034(2) 0.3417(2) 0.44978(8) 0.0470(5) Uani 1 1 d . . . . .
C7 C 0.7943(3) 0.0689(3) 0.40387(12) 0.0792(9) Uani 1 1 d . . . . .
H7A H 0.781752 0.118925 0.367593 0.095 Uiso 0.58(3) 1 calc R U P A 1
H7B H 0.749207 0.109696 0.368295 0.095 Uiso 0.42(3) 1 calc R U P A 2
C8 C 0.9617(12) 0.0579(14) 0.4308(8) 0.096(4) Uani 0.58(3) 1 d . . P A 1
H8A H 0.948119 0.153191 0.440554 0.144 Uiso 0.58(3) 1 calc R U P A 1
H8B H 1.049425 0.026119 0.405687 0.144 Uiso 0.58(3) 1 calc R U P A 1
H8C H 0.985673 -0.011942 0.462072 0.144 Uiso 0.58(3) 1 calc R U P A 1
C8A C 0.916(2) 0.109(3) 0.4032(10) 0.102(5) Uani 0.42(3) 1 d . . P A 2
H8AA H 0.884119 0.208283 0.386194 0.154 Uiso 0.42(3) 1 calc R U P A 2
H8AB H 1.004649 0.043692 0.383889 0.154 Uiso 0.42(3) 1 calc R U P A 2
H8AC H 0.948723 0.105766 0.439114 0.154 Uiso 0.42(3) 1 calc R U P A 2
C9 C 0.8209(4) -0.0878(3) 0.40346(13) 0.0881(9) Uani 1 1 d . . . . .
H9A H 0.725522 -0.094771 0.390501 0.132 Uiso 1 1 calc R U . . .
H9B H 0.843255 -0.136641 0.438991 0.132 Uiso 1 1 calc R U . . .
H9C H 0.911325 -0.134188 0.380618 0.132 Uiso 1 1 calc R U . . .
C10 C 0.2653(3) 0.4744(3) 0.42903(10) 0.0672(7) Uani 1 1 d . . . . .
H10A H 0.287939 0.500338 0.391737 0.081 Uiso 1 1 calc R U . . .
C11 C 0.2381(4) 0.6035(3) 0.45934(16) 0.1040(12) Uani 1 1 d . . . . .
H11A H 0.335835 0.621880 0.458953 0.156 Uiso 1 1 calc R U . . .
H11B H 0.208765 0.582367 0.495497 0.156 Uiso 1 1 calc R U . . .
H11C H 0.152336 0.689299 0.443030 0.156 Uiso 1 1 calc R U . . .
C12 C 0.1161(3) 0.4462(4) 0.43121(14) 0.0919(10) Uani 1 1 d . . . . .
H12A H 0.028036 0.533446 0.416950 0.138 Uiso 1 1 calc R U . . .
H12B H 0.092312 0.420373 0.467546 0.138 Uiso 1 1 calc R U . . .
H12C H 0.130220 0.366269 0.410557 0.138 Uiso 1 1 calc R U . . .
C13 C 0.5957(3) 0.4263(3) 0.34583(8) 0.0459(5) Uani 1 1 d . . . . .
C14 C 0.6004(2) 0.4706(2) 0.29423(7) 0.0404(5) Uani 1 1 d . . . . .
H14A H 0.650136 0.537054 0.285283 0.048 Uiso 1 1 calc R U . . .
C15 C 0.5388(2) 0.4286(2) 0.25171(7) 0.0336(4) Uani 1 1 d . . . . .
C16 C 0.5641(2) 0.4811(2) 0.20082(7) 0.0379(4) Uani 1 1 d . . . . .
H16A H 0.616774 0.546171 0.198196 0.046 Uiso 1 1 calc R U . . .
C17 C 0.5227(2) 0.4512(2) 0.15334(7) 0.0380(4) Uani 1 1 d . . . . .
C18 C 0.5919(3) 0.5046(3) 0.10484(8) 0.0528(6) Uani 1 1 d . . . . .
H18A H 0.701530 0.491213 0.111583 0.079 Uiso 1 1 calc R U . . .
H18B H 0.528336 0.607556 0.095465 0.079 Uiso 1 1 calc R U . . .
H18C H 0.590645 0.449534 0.076037 0.079 Uiso 1 1 calc R U . . .
C19 C 0.6577(4) 0.4869(4) 0.38552(9) 0.0792(9) Uani 1 1 d . . . . .
H19A H 0.702046 0.554468 0.367923 0.119 Uiso 1 1 calc R U . . .
H19B H 0.740922 0.408041 0.405918 0.119 Uiso 1 1 calc R U . . .
H19C H 0.570996 0.538227 0.408845 0.119 Uiso 1 1 calc R U . . .
C20 C 0.3997(2) 0.3478(2) 0.10024(7) 0.0427(5) Uani 1 1 d . . . . .
C21 C 0.2869(2) 0.4540(3) 0.06673(8) 0.0495(5) Uani 1 1 d . . . . .
C22 C 0.2503(3) 0.4102(3) 0.02149(9) 0.0650(7) Uani 1 1 d . . . . .
H22A H 0.173601 0.479539 -0.001728 0.078 Uiso 1 1 calc R U . . .
C23 C 0.3209(4) 0.2719(4) 0.00967(11) 0.0843(10) Uani 1 1 d . . . . .
H23A H 0.293252 0.245442 -0.021480 0.101 Uiso 1 1 calc R U . . .
C24 C 0.4318(3) 0.1700(3) 0.04238(11) 0.0811(9) Uani 1 1 d . . . . .
H24A H 0.480584 0.073277 0.033573 0.097 Uiso 1 1 calc R U . . .
C25 C 0.4743(3) 0.2053(3) 0.08818(9) 0.0571(6) Uani 1 1 d . . . . .
C26 C 0.2041(3) 0.6089(3) 0.07809(9) 0.0540(6) Uani 1 1 d . . . . .
H26A H 0.255376 0.621690 0.109465 0.065 Uiso 1 1 calc R U . . .
C27 C 0.0317(3) 0.6448(3) 0.09092(12) 0.0722(7) Uani 1 1 d . . . . .
H27A H -0.019014 0.746243 0.098124 0.108 Uiso 1 1 calc R U . . .
H27B H 0.022323 0.582017 0.121747 0.108 Uiso 1 1 calc R U . . .
H27C H -0.020785 0.629612 0.061257 0.108 Uiso 1 1 calc R U . . .
C28 C 0.2220(4) 0.7150(3) 0.03271(11) 0.0837(9) Uani 1 1 d . . . . .
H28A H 0.166599 0.814545 0.041545 0.126 Uiso 1 1 calc R U . . .
H28B H 0.175876 0.702542 0.001042 0.126 Uiso 1 1 calc R U . . .
H28C H 0.334905 0.695363 0.026665 0.126 Uiso 1 1 calc R U . . .
C29 C 0.6025(3) 0.0925(3) 0.12204(10) 0.0674(7) Uani 1 1 d . . . . .
H29A H 0.586545 0.124616 0.157926 0.081 Uiso 1 1 calc R U . . .
C30 C 0.7600(4) 0.0904(4) 0.10294(18) 0.1216(15) Uani 1 1 d . . . . .
H30A H 0.757920 0.188820 0.099903 0.182 Uiso 1 1 calc R U . . .
H30B H 0.783063 0.053181 0.068682 0.182 Uiso 1 1 calc R U . . .
H30C H 0.842600 0.027660 0.127676 0.182 Uiso 1 1 calc R U . . .
C31 C 0.6075(4) -0.0586(3) 0.12720(15) 0.0938(10) Uani 1 1 d . . . . .
H31A H 0.505000 -0.058213 0.140444 0.141 Uiso 1 1 calc R U . . .
H31B H 0.691671 -0.120551 0.151556 0.141 Uiso 1 1 calc R U . . .
H31C H 0.629212 -0.095965 0.092962 0.141 Uiso 1 1 calc R U . . .
C32 C 0.3041(3) 0.1276(3) 0.34439(10) 0.0697(7) Uani 1 1 d . . . . .
H32A H 0.378245 0.074835 0.372844 0.105 Uiso 1 1 calc R U . . .
H32B H 0.196767 0.135343 0.354957 0.105 Uiso 1 1 calc R U . . .
H32C H 0.304622 0.224741 0.336515 0.105 Uiso 1 1 calc R U . . .
C33 C 0.5823(3) -0.0296(3) 0.27823(13) 0.0880(10) Uani 1 1 d . . . . .
H33A H 0.633840 -0.088759 0.310093 0.132 Uiso 1 1 calc R U . . .
H33B H 0.609528 0.055735 0.272429 0.132 Uiso 1 1 calc R U . . .
H33C H 0.618906 -0.086806 0.248409 0.132 Uiso 1 1 calc R U . . .
C34 C 0.3279(5) -0.1415(3) 0.30230(15) 0.1060(13) Uani 1 1 d . . . . .
H34A H 0.379657 -0.190564 0.335447 0.159 Uiso 1 1 calc R U . . .
H34B H 0.371095 -0.205730 0.274679 0.159 Uiso 1 1 calc R U . . .
H34C H 0.213290 -0.116767 0.305666 0.159 Uiso 1 1 calc R U . . .
C35 C -0.0387(3) 0.1190(3) 0.24155(12) 0.0724(8) Uani 1 1 d . . . . .
H35A H -0.121911 0.113219 0.220504 0.109 Uiso 1 1 calc R U . . .
H35B H -0.081154 0.208892 0.258426 0.109 Uiso 1 1 calc R U . . .
H35C H -0.003072 0.035965 0.268299 0.109 Uiso 1 1 calc R U . . .
C36 C 0.2008(3) -0.0535(3) 0.16620(12) 0.0690(7) Uani 1 1 d . . . . .
H36A H 0.108510 -0.068886 0.154832 0.104 Uiso 1 1 calc R U . . .
H36B H 0.263057 -0.135399 0.190882 0.104 Uiso 1 1 calc R U . . .
H36C H 0.266966 -0.045678 0.135821 0.104 Uiso 1 1 calc R U . . .
C37 C 0.0514(3) 0.2676(3) 0.14526(11) 0.0704(7) Uani 1 1 d . . . . .
H37A H -0.036957 0.257904 0.128301 0.106 Uiso 1 1 calc R U . . .
H37B H 0.135342 0.263014 0.119488 0.106 Uiso 1 1 calc R U . . .
H37C H 0.013510 0.360671 0.159974 0.106 Uiso 1 1 calc R U . . .
C38 C -0.0044(3) 0.4854(3) 0.25855(12) 0.0712(8) Uani 1 1 d . . . . .
H38A H 0.030411 0.405695 0.287181 0.085 Uiso 0.559(10) 1 calc R U P B 1
H38B H -0.079077 0.468286 0.236291 0.085 Uiso 0.559(10) 1 calc R U P B 1
H38C H -0.097717 0.509761 0.236014 0.085 Uiso 0.441(10) 1 calc R U P B 2
H38D H 0.018830 0.389084 0.278105 0.085 Uiso 0.441(10) 1 calc R U P B 2
C39 C -0.0844(11) 0.6239(11) 0.2804(6) 0.103(4) Uani 0.559(10) 1 d D U P B 1
H39A H -0.126636 0.611967 0.315967 0.123 Uiso 0.559(10) 1 calc R U P B 1
H39B H -0.170555 0.693662 0.257583 0.123 Uiso 0.559(10) 1 calc R U P B 1
C40 C 0.0661(10) 0.6688(9) 0.2806(3) 0.0662(19) Uani 0.559(10) 1 d D U P B 1
H40A H 0.033071 0.773941 0.282641 0.079 Uiso 0.559(10) 1 calc R U P B 1
H40B H 0.139173 0.614221 0.309687 0.079 Uiso 0.559(10) 1 calc R U P B 1
C39A C -0.0319(13) 0.5928(12) 0.2933(4) 0.070(3) Uani 0.441(10) 1 d D U P B 2
H39C H 0.045104 0.557896 0.322341 0.084 Uiso 0.441(10) 1 calc R U P B 2
H39D H -0.141440 0.626490 0.307627 0.084 Uiso 0.441(10) 1 calc R U P B 2
C40A C -0.0032(10) 0.7201(7) 0.2527(5) 0.073(3) Uani 0.441(10) 1 d D U P B 2
H40C H -0.090211 0.767819 0.227161 0.088 Uiso 0.441(10) 1 calc R U P B 2
H40D H 0.013945 0.793532 0.271178 0.088 Uiso 0.441(10) 1 calc R U P B 2
C41 C 0.1373(3) 0.6267(2) 0.22998(11) 0.0631(7) Uani 1 1 d . . . . .
H41A H 0.075860 0.696828 0.201137 0.076 Uiso 0.559(10) 1 calc R U P B 1
H41B H 0.248510 0.619482 0.227865 0.076 Uiso 0.559(10) 1 calc R U P B 1
H41C H 0.230124 0.616004 0.250737 0.076 Uiso 0.441(10) 1 calc R U P B 2
H41D H 0.149975 0.668234 0.194161 0.076 Uiso 0.441(10) 1 calc R U P B 2
H1N2 H 0.497(3) 0.293(2) 0.3416(8) 0.048(6) Uiso 1 1 d . . . . .

loop_
_atom_site_aniso_label
_atom_site_aniso_U_11
_atom_site_aniso_U_22
_atom_site_aniso_U_33
_atom_site_aniso_U_23
_atom_site_aniso_U_13
_atom_site_aniso_U_12
Si1 0.0594(4) 0.0360(4) 0.0712(4) -0.0016(3) -0.0181(3) -0.0208(3)
Si2 0.0444(3) 0.0384(3) 0.0742(4) -0.0090(3) -0.0132(3) -0.0218(3)
Mg1 0.0329(3) 0.0325(4) 0.0424(4) -0.0118(3) -0.0018(3) -0.0150(3)
O1 0.0434(7) 0.0444(8) 0.0349(7) -0.0077(6) -0.0011(5) -0.0270(6)
O2 0.0391(8) 0.0330(8) 0.0848(11) -0.0193(7) 0.0172(7) -0.0179(6)
N1 0.0353(8) 0.0422(10) 0.0345(8) -0.0125(7) -0.0031(6) -0.0120(7)
N2 0.0627(11) 0.0661(12) 0.0311(9) -0.0066(8) -0.0005(8) -0.0455(10)
N3 0.0425(9) 0.0305(9) 0.0636(11) -0.0102(8) -0.0107(8) -0.0170(7)
C1 0.0519(12) 0.0590(14) 0.0327(10) -0.0059(9) 0.0013(9) -0.0360(11)
C2 0.0569(14) 0.0589(15) 0.0481(12) -0.0032(11) 0.0064(10) -0.0296(12)
C3 0.0657(15) 0.0613(16) 0.0561(14) 0.0072(12) 0.0014(12) -0.0269(13)
C4 0.0766(17) 0.0726(17) 0.0367(12) 0.0002(11) 0.0019(11) -0.0405(15)
C5 0.0633(15) 0.0702(17) 0.0404(12) -0.0138(11) 0.0104(10) -0.0377(13)
C6 0.0487(12) 0.0636(15) 0.0380(11) -0.0068(10) -0.0004(9) -0.0316(11)
C7 0.0691(18) 0.079(2) 0.0759(18) -0.0016(15) 0.0246(14) -0.0189(15)
C8 0.045(4) 0.107(6) 0.141(10) -0.010(5) 0.002(5) -0.036(4)
C8A 0.049(7) 0.156(12) 0.104(12) -0.029(8) 0.019(6) -0.040(8)
C9 0.0655(18) 0.084(2) 0.096(2) -0.0247(17) 0.0089(16) -0.0063(16)
C10 0.0544(15) 0.088(2) 0.0555(14) -0.0060(13) -0.0024(11) -0.0236(14)
C11 0.082(2) 0.066(2) 0.163(4) -0.014(2) -0.033(2) -0.0227(17)
C12 0.0496(15) 0.120(3) 0.110(2) -0.055(2) -0.0027(15) -0.0248(16)
C13 0.0543(12) 0.0654(14) 0.0362(11) -0.0123(10) 0.0012(9) -0.0411(11)
C14 0.0472(11) 0.0555(13) 0.0337(10) -0.0079(9) 0.0011(8) -0.0356(10)
C15 0.0307(9) 0.0395(11) 0.0353(10) -0.0097(8) 0.0009(7) -0.0173(8)
C16 0.0393(10) 0.0476(12) 0.0347(10) -0.0086(8) 0.0000(8) -0.0241(9)
C17 0.0360(10) 0.0461(12) 0.0320(10) -0.0067(8) -0.0001(7) -0.0153(9)
C18 0.0550(13) 0.0762(16) 0.0345(11) -0.0051(10) 0.0013(9) -0.0338(12)
C19 0.125(2) 0.121(2) 0.0409(13) -0.0105(14) -0.0039(14) -0.101(2)
C20 0.0396(10) 0.0556(13) 0.0339(10) -0.0173(9) -0.0029(8) -0.0157(10)
C21 0.0416(11) 0.0661(15) 0.0397(11) -0.0161(10) -0.0056(9) -0.0162(11)
C22 0.0539(14) 0.090(2) 0.0444(13) -0.0208(13) -0.0139(10) -0.0149(13)
C23 0.0757(18) 0.111(2) 0.0587(16) -0.0496(16) -0.0181(14) -0.0150(17)
C24 0.0700(17) 0.087(2) 0.0752(18) -0.0536(16) -0.0165(14) -0.0038(15)
C25 0.0484(13) 0.0637(16) 0.0530(13) -0.0304(11) -0.0061(10) -0.0077(11)
C26 0.0520(13) 0.0591(15) 0.0460(12) -0.0056(10) -0.0129(10) -0.0145(11)
C27 0.0512(14) 0.0619(17) 0.0894(19) -0.0151(14) -0.0065(13) -0.0041(12)
C28 0.098(2) 0.082(2) 0.0661(18) 0.0098(15) -0.0161(16) -0.0319(18)
C29 0.0703(17) 0.0543(16) 0.0625(15) -0.0316(12) -0.0144(12) 0.0009(13)
C30 0.064(2) 0.093(3) 0.202(4) 0.021(3) -0.062(2) -0.0269(18)
C31 0.0604(18) 0.078(2) 0.131(3) -0.0189(19) 0.0022(17) -0.0119(16)
C32 0.0845(19) 0.0788(19) 0.0621(15) -0.0016(13) -0.0004(13) -0.0507(16)
C33 0.0599(17) 0.086(2) 0.092(2) -0.0100(17) -0.0267(15) 0.0034(15)
C34 0.145(3) 0.0498(17) 0.133(3) 0.0218(18) -0.066(3) -0.050(2)
C35 0.0538(15) 0.0562(16) 0.116(2) -0.0104(15) -0.0021(14) -0.0298(13)
C36 0.0679(16) 0.0612(16) 0.094(2) -0.0256(14) -0.0106(14) -0.0363(14)
C37 0.0660(16) 0.0643(17) 0.091(2) -0.0022(14) -0.0277(14) -0.0346(14)
C38 0.0447(13) 0.0510(15) 0.124(2) -0.0253(15) 0.0321(14) -0.0245(12)
C39 0.061(5) 0.059(4) 0.204(11) -0.050(5) 0.059(5) -0.038(4)
C40 0.085(4) 0.063(4) 0.074(4) -0.029(3) 0.014(3) -0.048(4)
C39A 0.050(5) 0.092(7) 0.074(5) -0.040(4) 0.030(4) -0.030(5)
C40A 0.047(4) 0.047(4) 0.131(8) -0.025(4) 0.026(4) -0.023(3)
C41 0.0619(15) 0.0324(12) 0.102(2) -0.0197(12) 0.0237(13) -0.0251(11)

loop_
_atom_type_symbol
_atom_type_description
_atom_type_scat_dispersion_real
_atom_type_scat_dispersion_imag
_atom_type_scat_source
C C 0.0033 0.0016 'International Tables Vol C Tables 4.2.6.8 and 6.1.1.4'
H H 0.0000 0.0000 'International Tables Vol C Tables 4.2.6.8 and 6.1.1.4'
N N 0.0061 0.0033 'International Tables Vol C Tables 4.2.6.8 and 6.1.1.4'
O O 0.0106 0.0060 'International Tables Vol C Tables 4.2.6.8 and 6.1.1.4'
Mg Mg 0.0486 0.0363 'International Tables Vol C Tables 4.2.6.8 and 6.1.1.4'
Si Si 0.0817 0.0704 'International Tables Vol C Tables 4.2.6.8 and 6.1.1.4'

loop_
_geom_angle_atom_site_label_1
_geom_angle_atom_site_label_2
_geom_angle_atom_site_label_3
_geom_angle
_geom_angle_site_symmetry_1
_geom_angle_site_symmetry_3
_geom_angle_publ_flag
N3 Si1 C33 109.81(12) . . ?
N3 Si1 C32 110.69(11) . . ?
C33 Si1 C32 107.73(14) . . ?
N3 Si1 C34 117.20(12) . . ?
C33 Si1 C34 106.08(17) . . ?
C32 Si1 C34 104.83(16) . . ?
C33 Si1 Mg1 88.68(11) . . ?
C32 Si1 Mg1 91.39(9) . . ?
C34 Si1 Mg1 153.07(10) . . ?
N3 Si2 C35 112.44(12) . . ?
N3 Si2 C36 113.97(10) . . ?
C35 Si2 C36 106.84(12) . . ?
N3 Si2 C37 110.56(10) . . ?
C35 Si2 C37 106.95(13) . . ?
C36 Si2 C37 105.61(13) . . ?
C35 Si2 Mg1 121.82(9) . . ?
C36 Si2 Mg1 127.85(9) . . ?
C37 Si2 Mg1 78.54(8) . . ?
O1 Mg1 N3 118.41(7) . . ?
O1 Mg1 O2 96.81(6) . . ?
N3 Mg1 O2 107.86(7) . . ?
O1 Mg1 N1 93.18(6) . . ?
N3 Mg1 N1 130.92(7) . . ?
O2 Mg1 N1 104.03(7) . . ?
N3 Mg1 C15 138.69(7) . . ?
O2 Mg1 C15 93.98(6) . . ?
N1 Mg1 C15 72.93(6) . . ?
O1 Mg1 Si1 88.39(4) . . ?
O2 Mg1 Si1 115.90(5) . . ?
N1 Mg1 Si1 139.57(5) . . ?
C15 Mg1 Si1 108.81(4) . . ?
O1 Mg1 Si2 144.17(5) . . ?
O2 Mg1 Si2 93.52(4) . . ?
N1 Mg1 Si2 117.37(5) . . ?
C15 Mg1 Si2 165.23(5) . . ?
Si1 Mg1 Si2 56.417(19) . . ?
C15 O1 Mg1 125.08(11) . . ?
C38 O2 C41 107.73(16) . . ?
C38 O2 Mg1 125.50(14) . . ?
C41 O2 Mg1 120.94(12) . . ?
C17 N1 C20 119.68(16) . . ?
C17 N1 Mg1 122.02(12) . . ?
C20 N1 Mg1 118.30(13) . . ?
C13 N2 C1 126.01(17) . . ?
C13 N2 H1N2 116.0(14) . . ?
C1 N2 H1N2 118.0(14) . . ?
Si2 N3 Si1 123.97(10) . . ?
Si2 N3 Mg1 121.32(10) . . ?
Si1 N3 Mg1 114.05(9) . . ?
C6 C1 C2 120.92(19) . . ?
C6 C1 N2 119.7(2) . . ?
C2 C1 N2 119.34(18) . . ?
C1 C2 C3 118.4(2) . . ?
C1 C2 C7 121.4(2) . . ?
C3 C2 C7 120.2(2) . . ?
C4 C3 C2 121.5(2) . . ?
C4 C3 H3A 119.3 . . ?
C2 C3 H3A 119.3 . . ?
C3 C4 C5 119.3(2) . . ?
C3 C4 H4A 120.3 . . ?
C5 C4 H4A 120.3 . . ?
C4 C5 C6 121.9(2) . . ?
C4 C5 H5A 119.1 . . ?
C6 C5 H5A 119.1 . . ?
C1 C6 C5 117.9(2) . . ?
C1 C6 C10 121.66(19) . . ?
C5 C6 C10 120.4(2) . . ?
C8A C7 C2 115.3(6) . . ?
C8A C7 C9 120.8(11) . . ?
C2 C7 C9 112.8(2) . . ?
C2 C7 C8 108.4(5) . . ?
C9 C7 C8 102.3(5) . . ?
C2 C7 H7A 111.0 . . ?
C9 C7 H7A 111.0 . . ?
C8 C7 H7A 111.0 . . ?
C8A C7 H7B 101.2 . . ?
C2 C7 H7B 101.2 . . ?
C9 C7 H7B 101.2 . . ?
C7 C8 H8A 109.5 . . ?
C7 C8 H8B 109.5 . . ?
H8A C8 H8B 109.5 . . ?
C7 C8 H8C 109.5 . . ?
H8A C8 H8C 109.5 . . ?
H8B C8 H8C 109.5 . . ?
C7 C8A H8AA 109.5 . . ?
C7 C8A H8AB 109.5 . . ?
H8AA C8A H8AB 109.5 . . ?
C7 C8A H8AC 109.5 . . ?
H8AA C8A H8AC 109.5 . . ?
H8AB C8A H8AC 109.5 . . ?
C7 C9 H9A 109.5 . . ?
C7 C9 H9B 109.5 . . ?
H9A C9 H9B 109.5 . . ?
C7 C9 H9C 109.5 . . ?
H9A C9 H9C 109.5 . . ?
H9B C9 H9C 109.5 . . ?
C12 C10 C6 110.8(2) . . ?
C12 C10 C11 108.6(2) . . ?
C6 C10 C11 112.1(2) . . ?
C12 C10 H10A 108.4 . . ?
C6 C10 H10A 108.4 . . ?
C11 C10 H10A 108.4 . . ?
C10 C11 H11A 109.5 . . ?
C10 C11 H11B 109.5 . . ?
H11A C11 H11B 109.5 . . ?
C10 C11 H11C 109.5 . . ?
H11A C11 H11C 109.5 . . ?
H11B C11 H11C 109.5 . . ?
C10 C12 H12A 109.5 . . ?
C10 C12 H12B 109.5 . . ?
H12A C12 H12B 109.5 . . ?
C10 C12 H12C 109.5 . . ?
H12A C12 H12C 109.5 . . ?
H12B C12 H12C 109.5 . . ?
N2 C13 C14 123.41(18) . . ?
N2 C13 C19 115.90(18) . . ?
C14 C13 C19 120.69(18) . . ?
C13 C14 C15 127.47(17) . . ?
C13 C14 H14A 116.3 . . ?
C15 C14 H14A 116.3 . . ?
O1 C15 C16 123.73(16) . . ?
O1 C15 C14 117.97(16) . . ?
C16 C15 C14 118.30(16) . . ?
C16 C15 Mg1 91.56(11) . . ?
C14 C15 Mg1 148.99(12) . . ?
C17 C16 C15 129.19(18) . . ?
C17 C16 H16A 115.4 . . ?
C15 C16 H16A 115.4 . . ?
N1 C17 C16 123.00(17) . . ?
N1 C17 C18 120.93(17) . . ?
C16 C17 C18 116.07(17) . . ?
C17 C18 H18A 109.5 . . ?
C17 C18 H18B 109.5 . . ?
H18A C18 H18B 109.5 . . ?
C17 C18 H18C 109.5 . . ?
H18A C18 H18C 109.5 . . ?
H18B C18 H18C 109.5 . . ?
C13 C19 H19A 109.5 . . ?
C13 C19 H19B 109.5 . . ?
H19A C19 H19B 109.5 . . ?
C13 C19 H19C 109.5 . . ?
H19A C19 H19C 109.5 . . ?
H19B C19 H19C 109.5 . . ?
C25 C20 C21 121.37(18) . . ?
C25 C20 N1 117.98(18) . . ?
C21 C20 N1 120.41(18) . . ?
C22 C21 C20 117.2(2) . . ?
C22 C21 C26 119.6(2) . . ?
C20 C21 C26 123.14(18) . . ?
C23 C22 C21 121.9(2) . . ?
C23 C22 H22A 119.1 . . ?
C21 C22 H22A 119.1 . . ?
C22 C23 C24 120.3(2) . . ?
C22 C23 H23A 119.9 . . ?
C24 C23 H23A 119.9 . . ?
C23 C24 C25 121.2(2) . . ?
C23 C24 H24A 119.4 . . ?
C25 C24 H24A 119.4 . . ?
C24 C25 C20 118.1(2) . . ?
C24 C25 C29 119.9(2) . . ?
C20 C25 C29 121.95(19) . . ?
C27 C26 C21 111.3(2) . . ?
C27 C26 C28 110.4(2) . . ?
C21 C26 C28 111.9(2) . . ?
C27 C26 H26A 107.7 . . ?
C21 C26 H26A 107.7 . . ?
C28 C26 H26A 107.7 . . ?
C26 C27 H27A 109.5 . . ?
C26 C27 H27B 109.5 . . ?
H27A C27 H27B 109.5 . . ?
C26 C27 H27C 109.5 . . ?
H27A C27 H27C 109.5 . . ?
H27B C27 H27C 109.5 . . ?
C26 C28 H28A 109.5 . . ?
C26 C28 H28B 109.5 . . ?
H28A C28 H28B 109.5 . . ?
C26 C28 H28C 109.5 . . ?
H28A C28 H28C 109.5 . . ?
H28B C28 H28C 109.5 . . ?
C30 C29 C31 109.1(2) . . ?
C30 C29 C25 109.0(3) . . ?
C31 C29 C25 117.1(2) . . ?
C30 C29 H29A 107.1 . . ?
C31 C29 H29A 107.1 . . ?
C25 C29 H29A 107.1 . . ?
C29 C30 H30A 109.5 . . ?
C29 C30 H30B 109.5 . . ?
H30A C30 H30B 109.5 . . ?
C29 C30 H30C 109.5 . . ?
H30A C30 H30C 109.5 . . ?
H30B C30 H30C 109.5 . . ?
C29 C31 H31A 109.5 . . ?
C29 C31 H31B 109.5 . . ?
H31A C31 H31B 109.5 . . ?
C29 C31 H31C 109.5 . . ?
H31A C31 H31C 109.5 . . ?
H31B C31 H31C 109.5 . . ?
Si1 C32 H32A 109.5 . . ?
Si1 C32 H32B 109.5 . . ?
H32A C32 H32B 109.5 . . ?
Si1 C32 H32C 109.5 . . ?
H32A C32 H32C 109.5 . . ?
H32B C32 H32C 109.5 . . ?
Si1 C33 H33A 109.5 . . ?
Si1 C33 H33B 109.5 . . ?
H33A C33 H33B 109.5 . . ?
Si1 C33 H33C 109.5 . . ?
H33A C33 H33C 109.5 . . ?
H33B C33 H33C 109.5 . . ?
Si1 C34 H34A 109.5 . . ?
Si1 C34 H34B 109.5 . . ?
H34A C34 H34B 109.5 . . ?
Si1 C34 H34C 109.5 . . ?
H34A C34 H34C 109.5 . . ?
H34B C34 H34C 109.5 . . ?
Si2 C35 H35A 109.5 . . ?
Si2 C35 H35B 109.5 . . ?
H35A C35 H35B 109.5 . . ?
Si2 C35 H35C 109.5 . . ?
H35A C35 H35C 109.5 . . ?
H35B C35 H35C 109.5 . . ?
Si2 C36 H36A 109.5 . . ?
Si2 C36 H36B 109.5 . . ?
H36A C36 H36B 109.5 . . ?
Si2 C36 H36C 109.5 . . ?
H36A C36 H36C 109.5 . . ?
H36B C36 H36C 109.5 . . ?
Si2 C37 H37A 109.5 . . ?
Si2 C37 H37B 109.5 . . ?
H37A C37 H37B 109.5 . . ?
Si2 C37 H37C 109.5 . . ?
H37A C37 H37C 109.5 . . ?
H37B C37 H37C 109.5 . . ?
C39A C38 O2 104.2(4) . . ?
O2 C38 C39 109.8(4) . . ?
O2 C38 H38A 109.7 . . ?
C39 C38 H38A 109.7 . . ?
O2 C38 H38B 109.7 . . ?
C39 C38 H38B 109.7 . . ?
H38A C38 H38B 108.2 . . ?
C39A C38 H38C 110.9 . . ?
O2 C38 H38C 110.9 . . ?
C39A C38 H38D 110.9 . . ?
O2 C38 H38D 110.9 . . ?
H38C C38 H38D 108.9 . . ?
C38 C39 C40 97.8(6) . . ?
C38 C39 H39A 112.2 . . ?
C40 C39 H39A 112.2 . . ?
C38 C39 H39B 112.2 . . ?
C40 C39 H39B 112.2 . . ?
H39A C39 H39B 109.8 . . ?
C41 C40 C39 100.4(6) . . ?
C41 C40 H40A 111.7 . . ?
C39 C40 H40A 111.7 . . ?
C41 C40 H40B 111.7 . . ?
C39 C40 H40B 111.7 . . ?
H40A C40 H40B 109.5 . . ?
C38 C39A C40A 99.8(7) . . ?
C38 C39A H39C 111.8 . . ?
C40A C39A H39C 111.8 . . ?
C38 C39A H39D 111.8 . . ?
C40A C39A H39D 111.8 . . ?
H39C C39A H39D 109.5 . . ?
C41 C40A C39A 95.9(6) . . ?
C41 C40A H40C 112.6 . . ?
C39A C40A H40C 112.6 . . ?
C41 C40A H40D 112.6 . . ?
C39A C40A H40D 112.6 . . ?
H40C C40A H40D 110.1 . . ?
C40A C41 O2 109.6(3) . . ?
O2 C41 C40 103.1(3) . . ?
O2 C41 H41A 111.1 . . ?
C40 C41 H41A 111.1 . . ?
O2 C41 H41B 111.1 . . ?
C40 C41 H41B 111.1 . . ?
H41A C41 H41B 109.1 . . ?
C40A C41 H41C 109.8 . . ?
O2 C41 H41C 109.8 . . ?
C40A C41 H41D 109.8 . . ?
O2 C41 H41D 109.8 . . ?
H41C C41 H41D 108.2 . . ?

loop_
_geom_bond_atom_site_label_1
_geom_bond_atom_site_label_2
_geom_bond_distance
_geom_bond_site_symmetry_2
_geom_bond_publ_flag
Si1 N3 1.7016(19) . ?
Si1 C33 1.837(3) . ?
Si1 C32 1.862(3) . ?
Si1 C34 1.877(3) . ?
Si2 N3 1.6748(17) . ?
Si2 C35 1.861(3) . ?
Si2 C36 1.867(3) . ?
Si2 C37 1.870(3) . ?
Mg1 O1 1.9196(13) . ?
Mg1 N3 1.9924(17) . ?
Mg1 O2 2.0215(14) . ?
Mg1 N1 2.0688(17) . ?
O1 C15 1.297(2) . ?
O2 C38 1.425(3) . ?
O2 C41 1.441(2) . ?
N1 C17 1.315(2) . ?
N1 C20 1.429(2) . ?
N2 C13 1.353(3) . ?
N2 C1 1.437(2) . ?
N2 H1N2 0.87(2) . ?
C1 C6 1.386(3) . ?
C1 C2 1.387(3) . ?
C2 C3 1.391(3) . ?
C2 C7 1.498(3) . ?
C3 C4 1.358(3) . ?
C3 H3A 0.9500 . ?
C4 C5 1.361(3) . ?
C4 H4A 0.9500 . ?
C5 C6 1.392(3) . ?
C5 H5A 0.9500 . ?
C6 C10 1.502(3) . ?
C7 C8A 1.323(11) . ?
C7 C9 1.504(4) . ?
C7 C8 1.673(14) . ?
C7 H7A 1.0000 . ?
C7 H7B 1.0000 . ?
C8 H8A 0.9800 . ?
C8 H8B 0.9800 . ?
C8 H8C 0.9800 . ?
C8A H8AA 0.9800 . ?
C8A H8AB 0.9800 . ?
C8A H8AC 0.9800 . ?
C9 H9A 0.9800 . ?
C9 H9B 0.9800 . ?
C9 H9C 0.9800 . ?
C10 C12 1.496(4) . ?
C10 C11 1.526(4) . ?
C10 H10A 1.0000 . ?
C11 H11A 0.9800 . ?
C11 H11B 0.9800 . ?
C11 H11C 0.9800 . ?
C12 H12A 0.9800 . ?
C12 H12B 0.9800 . ?
C12 H12C 0.9800 . ?
C13 C14 1.358(3) . ?
C13 C19 1.489(3) . ?
C14 C15 1.433(3) . ?
C14 H14A 0.9500 . ?
C15 C16 1.400(3) . ?
C16 C17 1.397(3) . ?
C16 H16A 0.9500 . ?
C17 C18 1.511(3) . ?
C18 H18A 0.9800 . ?
C18 H18B 0.9800 . ?
C18 H18C 0.9800 . ?
C19 H19A 0.9800 . ?
C19 H19B 0.9800 . ?
C19 H19C 0.9800 . ?
C20 C25 1.394(3) . ?
C20 C21 1.405(3) . ?
C21 C22 1.393(3) . ?
C21 C26 1.504(3) . ?
C22 C23 1.353(4) . ?
C22 H22A 0.9500 . ?
C23 C24 1.368(4) . ?
C23 H23A 0.9500 . ?
C24 C25 1.387(3) . ?
C24 H24A 0.9500 . ?
C25 C29 1.505(3) . ?
C26 C27 1.502(3) . ?
C26 C28 1.539(4) . ?
C26 H26A 1.0000 . ?
C27 H27A 0.9800 . ?
C27 H27B 0.9800 . ?
C27 H27C 0.9800 . ?
C28 H28A 0.9800 . ?
C28 H28B 0.9800 . ?
C28 H28C 0.9800 . ?
C29 C30 1.491(4) . ?
C29 C31 1.498(4) . ?
C29 H29A 1.0000 . ?
C30 H30A 0.9800 . ?
C30 H30B 0.9800 . ?
C30 H30C 0.9800 . ?
C31 H31A 0.9800 . ?
C31 H31B 0.9800 . ?
C31 H31C 0.9800 . ?
C32 H32A 0.9800 . ?
C32 H32B 0.9800 . ?
C32 H32C 0.9800 . ?
C33 H33A 0.9800 . ?
C33 H33B 0.9800 . ?
C33 H33C 0.9800 . ?
C34 H34A 0.9800 . ?
C34 H34B 0.9800 . ?
C34 H34C 0.9800 . ?
C35 H35A 0.9800 . ?
C35 H35B 0.9800 . ?
C35 H35C 0.9800 . ?
C36 H36A 0.9800 . ?
C36 H36B 0.9800 . ?
C36 H36C 0.9800 . ?
C37 H37A 0.9800 . ?
C37 H37B 0.9800 . ?
C37 H37C 0.9800 . ?
C38 C39A 1.424(12) . ?
C38 C39 1.465(11) . ?
C38 H38A 0.9900 . ?
C38 H38B 0.9900 . ?
C38 H38C 0.9900 . ?
C38 H38D 0.9900 . ?
C39 C40 1.609(9) . ?
C39 H39A 0.9900 . ?
C39 H39B 0.9900 . ?
C40 C41 1.460(6) . ?
C40 H40A 0.9900 . ?
C40 H40B 0.9900 . ?
C39A C40A 1.655(12) . ?
C39A H39C 0.9900 . ?
C39A H39D 0.9900 . ?
C40A C41 1.409(7) . ?
C40A H40C 0.9900 . ?
C40A H40D 0.9900 . ?
C41 H41A 0.9900 . ?
C41 H41B 0.9900 . ?
C41 H41C 0.9900 . ?
C41 H41D 0.9900 . ?
